data_7248577
loop_
_publ_author_name
'Siwawannapong, Kittipan'
'Diers, James R.'
'Magdaong, Nikki Cecil M.'
'Nalaoh, Phattananawee'
'Kirmaier, Christine'
'Lindsey, Jonathan S.'
'Holten, Dewey'
'Bocian, David F.'

_publ_section_title
;
 Extension of nature's NIR-I chromophore into the NIR-II region.
;
_journal_issue 19
_journal_name_full 'Physical chemistry chemical physics : PCCP'
_journal_page_first 14228
_journal_page_last 14243
_journal_paper_doi 10.1039/d4cp00779d
_journal_volume 26
_journal_year 2024
_chemical_formula_moiety 'C27 H29 Br N2 O4'
_chemical_formula_sum 'C27 H29 Br N2 O4'
_chemical_formula_weight 525.43
_space_group_crystal_system monoclinic
_space_group_IT_number 14
_space_group_name_Hall '-P 2ybc'
_space_group_name_H-M_alt 'P 1 21/c 1'
_atom_sites_solution_hydrogens mixed
_atom_sites_solution_primary dual
_audit_creation_date 2023-12-08
_audit_creation_method
;
Olex2 1.5
(compiled 2023.08.24 svn.re1ec1418 for OlexSys, GUI svn.r6817)
;
_audit_update_record
;
2024-01-23 deposited with the CCDC.	2024-04-22 downloaded from the CCDC.
;
_cell_angle_alpha 90
_cell_angle_beta 113.0750(10)
_cell_angle_gamma 90
_cell_formula_units_Z 4
_cell_length_a 14.7636(4)
_cell_length_b 11.7049(3)
_cell_length_c 15.5223(5)
_cell_measurement_reflns_used 9449
_cell_measurement_temperature 100.00
_cell_measurement_theta_max 27.121
_cell_measurement_theta_min 2.373
_cell_volume 2467.75(12)
_computing_cell_refinement 'SAINT V8.40B (?, 2016)'
_computing_data_reduction 'SAINT V8.40B (?, 2016)'
_computing_molecular_graphics 'Olex2 1.5 (Dolomanov et al., 2009)'
_computing_publication_material 'Olex2 1.5 (Dolomanov et al., 2009)'
_computing_structure_refinement 'XL  (Sheldrick, 2008)'
_computing_structure_solution 'SHELXT 2018/2 (Sheldrick, 2018)'
_diffrn_ambient_temperature 100.00
_diffrn_measured_fraction_theta_full 1.000
_diffrn_measured_fraction_theta_max 0.999
_diffrn_measurement_device_type 'Bruker D8 Venture'
_diffrn_measurement_method '\f and \w scans'
_diffrn_radiation_type MoK\a
_diffrn_radiation_wavelength 0.71073
_diffrn_reflns_av_R_equivalents 0.0552
_diffrn_reflns_av_unetI/netI 0.0333
_diffrn_reflns_Laue_measured_fraction_full 1.000
_diffrn_reflns_Laue_measured_fraction_max 0.999
_diffrn_reflns_limit_h_max 18
_diffrn_reflns_limit_h_min -18
_diffrn_reflns_limit_k_max 15
_diffrn_reflns_limit_k_min -14
_diffrn_reflns_limit_l_max 19
_diffrn_reflns_limit_l_min -19
_diffrn_reflns_number 37538
_diffrn_reflns_point_group_measured_fraction_full 1.000
_diffrn_reflns_point_group_measured_fraction_max 0.999
_diffrn_reflns_theta_full 25.242
_diffrn_reflns_theta_max 27.128
_diffrn_reflns_theta_min 2.297
_diffrn_source_current 1.4
_diffrn_source_power 0.07
_diffrn_source_voltage 50.0
_diffrn_standards_number 0
_exptl_absorpt_coefficient_mu 1.702
_exptl_absorpt_correction_T_max 0.7455
_exptl_absorpt_correction_T_min 0.5247
_exptl_absorpt_correction_type multi-scan
_exptl_absorpt_process_details
;
SADABS-2016/2 (Bruker,2016/2) was used for absorption correction.
wR2(int) was 0.1440 before and 0.0741 after correction.
The Ratio of minimum to maximum transmission is 0.7038.
The \l/2 correction factor is Not present.
;
_exptl_crystal_colour 'clear light yellow'
_exptl_crystal_colour_lustre clear
_exptl_crystal_colour_modifier light
_exptl_crystal_colour_primary yellow
_exptl_crystal_density_diffrn 1.414
_exptl_crystal_description block
_exptl_crystal_F_000 1088
_exptl_crystal_size_max 0.723
_exptl_crystal_size_mid 0.575
_exptl_crystal_size_min 0.334
_refine_diff_density_max 0.368
_refine_diff_density_min -0.353
_refine_diff_density_rms 0.058
_refine_ls_extinction_method none
_refine_ls_goodness_of_fit_ref 1.189
_refine_ls_hydrogen_treatment mixed
_refine_ls_matrix_type full
_refine_ls_number_parameters 374
_refine_ls_number_reflns 5441
_refine_ls_number_restraints 31
_refine_ls_restrained_S_all 1.191
_refine_ls_R_factor_all 0.0384
_refine_ls_R_factor_gt 0.0349
_refine_ls_shift/su_max 0.001
_refine_ls_shift/su_mean 0.000
_refine_ls_structure_factor_coef Fsqd
_refine_ls_weighting_details 'w=1/[\s^2^(Fo^2^)+(0.0084P)^2^+2.6272P] where P=(Fo^2^+2Fc^2^)/3'
_refine_ls_weighting_scheme calc
_refine_ls_wR_factor_gt 0.0808
_refine_ls_wR_factor_ref 0.0820
_reflns_Friedel_coverage 0.000
_reflns_number_gt 5020
_reflns_number_total 5441
_reflns_threshold_expression 'I > 2\s(I)'
_cod_data_source_file d4cp00779d2.cif
_cod_data_source_block mo_ncsu_pn66_chcl3cyhx_0m_a
_cod_depositor_comments 'Adding full bibliography for 7248575--7248577.cif.'
_cod_original_cell_volume 2467.74(12)
_cod_database_code 7248577
_shelx_shelxl_version_number 2019/1
_shelx_space_group_comment
;
The symmetry employed for this shelxl refinement is uniquely defined
by the following loop, which should always be used as a source of
symmetry information in preference to the above space-group names.
They are only intended as comments.
;
_olex2_refinement_description
;
1. Fixed Uiso
 At 1.2 times of:
  All C(H) groups, All C(H,H) groups
 At 1.5 times of:
  All C(H,H,H) groups
2. Restrained distances
 Br1-C8 \\sim Br1A-C8A
 with sigma of 0.02
 C1-C3 \\sim C1A-C3A
 with sigma of 0.02
 C1-C10 \\sim C1A-C10A
 with sigma of 0.02
 C2-C3 \\sim C2A-C3A
 with sigma of 0.02
 C2-C7 \\sim C2A-C7A
 with sigma of 0.02
 C2-C8 \\sim C2A-C8A
 with sigma of 0.02
 C3-C4 \\sim C3A-C4A
 with sigma of 0.02
 C4-C5 \\sim C4A-C5A
 with sigma of 0.02
 C5-C6 \\sim C5A-C6A
 with sigma of 0.02
 C6-C7 \\sim C6A-C7A
 with sigma of 0.02
 C8-C9 \\sim C8A-C9A
 with sigma of 0.02
 C9-C10 \\sim C9A-C10A
 with sigma of 0.02
 C9-C11 \\sim C9A-C11
 with sigma of 0.02
 Br1-C2 \\sim Br1A-C2A
 with sigma of 0.04
 Br1-C9 \\sim Br1A-C9A
 with sigma of 0.04
 C1-C2 \\sim C1A-C2A
 with sigma of 0.04
 C1-C4 \\sim C1A-C4A
 with sigma of 0.04
 C1-C9 \\sim C1A-C9A
 with sigma of 0.04
 C2-C4 \\sim C2A-C4A
 with sigma of 0.04
 C2-C6 \\sim C2A-C6A
 with sigma of 0.04
 C2-C9 \\sim C2A-C9A
 with sigma of 0.04
 C3-C5 \\sim C3A-C5A
 with sigma of 0.04
 C3-C7 \\sim C3A-C7A
 with sigma of 0.04
 C3-C8 \\sim C3A-C8A
 with sigma of 0.04
 C3-C10 \\sim C3A-C10A
 with sigma of 0.04
 C4-C6 \\sim C4A-C6A
 with sigma of 0.04
 C5-C7 \\sim C5A-C7A
 with sigma of 0.04
 C7-C8 \\sim C7A-C8A
 with sigma of 0.04
 C8-C10 \\sim C8A-C10A
 with sigma of 0.04
 C8-C11 \\sim C8A-C11
 with sigma of 0.04
 C10-C11 \\sim C10A-C11
 with sigma of 0.04
3. Uiso/Uaniso restraints and constraints
Uanis(C2A) = Uanis(C3A)
Uanis(C5) = Uanis(C5A)
Uanis(C6) = Uanis(C4A)
Uanis(C7) = Uanis(C10)
Uanis(C9A) = Uanis(C2A)
Uanis(C1) = Uanis(C10A)
Uanis(C5) = Uanis(C6A)
4. Others
 Sof(C10A)=Sof(H10A)=Sof(C7A)=Sof(H7A)=Sof(C5A)=Sof(H5A)=Sof(C3A)=Sof(C8A)=
 Sof(C2A)=Sof(C6A)=Sof(H6A)=Sof(C9A)=Sof(C4A)=Sof(H4A)=Sof(C1A)=Sof(H1AA)=
 Sof(Br1A)=1-FVAR(1)
 Sof(Br1)=Sof(C1)=Sof(H1A)=Sof(C2)=Sof(C3)=Sof(C4)=Sof(H4)=Sof(C5)=Sof(H5)=
 Sof(C6)=Sof(H6)=Sof(C7)=Sof(H7)=Sof(C8)=Sof(C9)=Sof(C10)=Sof(H10)=FVAR(1)
5.a Ternary CH refined with riding coordinates:
 C25(H25)
5.b Secondary CH2 refined with riding coordinates:
 C16(H16A,H16B), C21(H21A,H21B)
5.c Aromatic/amide H refined with riding coordinates:
 C1(H1A), C4(H4), C5(H5), C6(H6), C7(H7), C10(H10), C14(H14), C18(H18),
 C10A(H10A), C7A(H7A), C5A(H5A), C6A(H6A), C4A(H4A), C1A(H1AA)
5.d Idealised Me refined as rotating group:
 C17(H17A,H17B,H17C), C23(H23A,H23B,H23C), C24(H24A,H24B,H24C), C26(H26A,H26B,
 H26C), C27(H27A,H27B,H27C)
;
_olex2_submission_special_instructions 'No special instructions were received'

loop_
_space_group_symop_operation_xyz
'x, y, z'
'-x, y+1/2, -z+1/2'
'-x, -y, -z'
'x, -y-1/2, z-1/2'

loop_
_atom_site_label
_atom_site_type_symbol
_atom_site_fract_x
_atom_site_fract_y
_atom_site_fract_z
_atom_site_U_iso_or_equiv
_atom_site_adp_type
_atom_site_occupancy
_atom_site_site_symmetry_order
_atom_site_calc_flag
_atom_site_refinement_flags_posn
_atom_site_refinement_flags_adp
_atom_site_refinement_flags_occupancy
_atom_site_disorder_assembly
_atom_site_disorder_group
Br1 Br 0.61053(2) 0.78272(2) 0.25512(2) 0.02078(8) Uani 0.8353(10) 1 d D . P A 1
O2 O 0.63326(10) 0.49454(13) 0.28790(9) 0.0203(3) Uani 1 1 d . . . . .
O3 O 0.79001(10) 0.46860(13) 0.38878(10) 0.0225(3) Uani 1 1 d . . . . .
O4 O 0.98811(10) 0.73774(13) 0.94492(10) 0.0213(3) Uani 1 1 d . . . . .
O5 O 0.87634(11) 0.60663(12) 0.96004(10) 0.0233(3) Uani 1 1 d . . . . .
N1 N 0.68766(12) 0.65551(15) 0.56861(12) 0.0173(3) Uani 1 1 d . . . . .
N2 N 0.84639(11) 0.61942(13) 0.73815(11) 0.0138(3) Uani 1 1 d . . . . .
C1 C 0.32926(16) 0.5913(2) 0.24706(17) 0.0193(5) Uani 0.8353(10) 1 d D . P A 1
H1A H 0.272874 0.552451 0.247294 0.023 Uiso 0.8353(10) 1 calc R U P A 1
C2 C 0.40872(18) 0.7102(2) 0.16682(17) 0.0127(4) Uani 0.8353(10) 1 d D . P A 1
C3 C 0.3243(3) 0.6501(2) 0.1663(2) 0.0154(5) Uani 0.8353(10) 1 d D . P A 1
C4 C 0.2371(2) 0.6525(3) 0.0838(2) 0.0232(7) Uani 0.8353(10) 1 d D . P A 1
H4 H 0.180613 0.612428 0.082369 0.028 Uiso 0.8353(10) 1 calc R U P A 1
C5 C 0.2327(2) 0.7114(6) 0.0064(3) 0.0235(8) Uani 0.8353(10) 1 d D . P A 1
H5 H 0.173240 0.712613 -0.048036 0.028 Uiso 0.8353(10) 1 calc R U P A 1
C6 C 0.3165(2) 0.7705(2) 0.00697(19) 0.0221(6) Uani 0.8353(10) 1 d D . P A 1
H6 H 0.313490 0.809604 -0.047694 0.026 Uiso 0.8353(10) 1 calc R U P A 1
C7 C 0.40210(17) 0.7717(2) 0.08588(18) 0.0171(3) Uani 0.8353(10) 1 d D . P A 1
H7 H 0.457170 0.814047 0.086256 0.021 Uiso 0.8353(10) 1 calc R U P A 1
C8 C 0.49615(15) 0.70432(19) 0.25119(16) 0.0138(4) Uani 0.8353(10) 1 d D . P A 1
C9 C 0.50075(18) 0.6455(2) 0.32930(16) 0.0136(4) Uani 0.8353(10) 1 d D . P A 1
C10 C 0.41484(17) 0.5900(2) 0.32518(19) 0.0171(3) Uani 0.8353(10) 1 d D . P A 1
H10 H 0.416287 0.549831 0.378902 0.021 Uiso 0.8353(10) 1 calc R U P A 1
C11 C 0.59200(15) 0.63951(18) 0.41705(14) 0.0212(4) Uani 1 1 d D . . . .
C12 C 0.67913(13) 0.57170(17) 0.43733(13) 0.0166(4) Uani 1 1 d . . . . .
C13 C 0.73646(13) 0.58239(16) 0.53326(13) 0.0146(4) Uani 1 1 d . . . . .
C14 C 0.60124(15) 0.69022(18) 0.49972(14) 0.0216(4) Uani 1 1 d . . . . .
H14 H 0.555088 0.741170 0.507772 0.026 Uiso 1 1 calc R U . . .
C15 C 0.70842(14) 0.50622(17) 0.37191(13) 0.0163(4) Uani 1 1 d . . . . .
C16 C 0.65684(15) 0.44133(19) 0.21484(13) 0.0210(4) Uani 1 1 d . . . . .
H16A H 0.670475 0.358945 0.228039 0.025 Uiso 1 1 calc R U . . .
H16B H 0.715703 0.477659 0.210998 0.025 Uiso 1 1 calc R U . . .
C17 C 0.56851(17) 0.4577(2) 0.12430(15) 0.0304(5) Uani 1 1 d . . . . .
H17A H 0.581324 0.422614 0.072862 0.046 Uiso 1 1 calc R U . . .
H17B H 0.556017 0.539554 0.112041 0.046 Uiso 1 1 calc R U . . .
H17C H 0.510821 0.421608 0.129181 0.046 Uiso 1 1 calc R U . . .
C18 C 0.82674(13) 0.52514(16) 0.59202(13) 0.0139(4) Uani 1 1 d . . . . .
H18 H 0.853710 0.472190 0.562142 0.017 Uiso 1 1 calc R U . . .
C19 C 0.87583(13) 0.53980(16) 0.68456(13) 0.0137(4) Uani 1 1 d . . . . .
C20 C 0.96821(13) 0.47409(16) 0.74728(13) 0.0145(4) Uani 1 1 d . . . . .
C21 C 0.98817(14) 0.52632(18) 0.84435(14) 0.0213(4) Uani 1 1 d . . . . .
H21A H 0.984571 0.467358 0.888624 0.026 Uiso 1 1 calc R U . . .
H21B H 1.053668 0.563327 0.870800 0.026 Uiso 1 1 calc R U . . .
C22 C 0.90740(13) 0.61253(16) 0.82414(13) 0.0145(4) Uani 1 1 d . . . . .
C23 C 1.05435(14) 0.4952(2) 0.71756(15) 0.0241(4) Uani 1 1 d . . . . .
H23A H 1.036948 0.467504 0.653480 0.036 Uiso 1 1 calc R U . . .
H23B H 1.112747 0.454470 0.760054 0.036 Uiso 1 1 calc R U . . .
H23C H 1.068420 0.577292 0.720141 0.036 Uiso 1 1 calc R U . . .
C24 C 0.94741(15) 0.34574(17) 0.74485(15) 0.0229(4) Uani 1 1 d . . . . .
H24A H 0.892109 0.332229 0.763477 0.034 Uiso 1 1 calc R U . . .
H24B H 1.005984 0.306097 0.788256 0.034 Uiso 1 1 calc R U . . .
H24C H 0.930831 0.316737 0.681243 0.034 Uiso 1 1 calc R U . . .
C25 C 0.89690(13) 0.68384(16) 0.89999(12) 0.0149(4) Uani 1 1 d . . . . .
H25 H 0.842833 0.741182 0.873290 0.018 Uiso 1 1 calc R U . . .
C26 C 0.98921(15) 0.82259(18) 1.01173(14) 0.0214(4) Uani 1 1 d . . . . .
H26A H 0.937769 0.879334 0.981201 0.032 Uiso 1 1 calc R U . . .
H26B H 1.053600 0.860355 1.036700 0.032 Uiso 1 1 calc R U . . .
H26C H 0.977025 0.786178 1.063027 0.032 Uiso 1 1 calc R U . . .
C27 C 0.80451(16) 0.6404(2) 0.99470(16) 0.0278(5) Uani 1 1 d . . . . .
H27A H 0.758716 0.694661 0.951021 0.042 Uiso 1 1 calc R U . . .
H27B H 0.837130 0.676854 1.056023 0.042 Uiso 1 1 calc R U . . .
H27C H 0.768119 0.573085 1.000971 0.042 Uiso 1 1 calc R U . . .
C10A C 0.5603(9) 0.7664(10) 0.2653(8) 0.0193(5) Uani 0.1647(10) 1 d D . P A 2
H10A H 0.623586 0.800869 0.291293 0.023 Uiso 0.1647(10) 1 calc R U P A 2
C7A C 0.2780(11) 0.6223(12) 0.1511(11) 0.026(3) Uani 0.1647(10) 1 d D . P A 2
H7A H 0.256701 0.572134 0.187496 0.031 Uiso 0.1647(10) 1 calc R U P A 2
C5A C 0.2516(16) 0.714(3) 0.0028(16) 0.0235(8) Uani 0.1647(10) 1 d D . P A 2
H5A H 0.213617 0.719227 -0.062583 0.028 Uiso 0.1647(10) 1 calc R U P A 2
C3A C 0.4046(8) 0.7459(10) 0.1320(10) 0.0139(15) Uani 0.1647(10) 1 d D . P A 2
C8A C 0.4405(8) 0.6467(10) 0.2841(7) 0.018(2) Uani 0.1647(10) 1 d D . P A 2
C2A C 0.3722(10) 0.6711(11) 0.1883(8) 0.0139(15) Uani 0.1647(10) 1 d D . P A 2
C6A C 0.2177(15) 0.649(2) 0.0612(13) 0.0235(8) Uani 0.1647(10) 1 d D . P A 2
H6A H 0.151496 0.622797 0.037069 0.028 Uiso 0.1647(10) 1 calc R U P A 2
C9A C 0.5340(8) 0.6907(9) 0.3210(7) 0.0139(15) Uani 0.1647(10) 1 d D . P A 2
C4A C 0.3385(12) 0.7692(15) 0.0416(10) 0.0221(6) Uani 0.1647(10) 1 d D . P A 2
H4A H 0.354895 0.825422 0.006010 0.026 Uiso 0.1647(10) 1 calc R U P A 2
C1A C 0.4989(9) 0.7940(10) 0.1739(8) 0.026(3) Uani 0.1647(10) 1 d D . P A 2
H1AA H 0.520943 0.846157 0.139405 0.031 Uiso 0.1647(10) 1 calc R U P A 2
Br1A Br 0.40302(9) 0.55132(12) 0.36195(10) 0.0237(5) Uani 0.1647(10) 1 d D . P A 2
H1 H 0.7112(18) 0.673(2) 0.6253(19) 0.026(6) Uiso 1 1 d . . . . .

loop_
_atom_site_aniso_label
_atom_site_aniso_U_11
_atom_site_aniso_U_22
_atom_site_aniso_U_33
_atom_site_aniso_U_23
_atom_site_aniso_U_13
_atom_site_aniso_U_12
Br1 0.01258(12) 0.03114(14) 0.01652(12) 0.00586(9) 0.00344(8) -0.00669(9)
O2 0.0180(6) 0.0292(8) 0.0104(6) -0.0030(6) 0.0021(5) 0.0059(6)
O3 0.0168(6) 0.0344(8) 0.0141(7) -0.0012(6) 0.0037(5) 0.0077(6)
O4 0.0161(6) 0.0266(8) 0.0188(7) -0.0106(6) 0.0044(5) -0.0027(6)
O5 0.0327(8) 0.0201(7) 0.0240(8) 0.0070(6) 0.0187(6) 0.0078(6)
N1 0.0174(8) 0.0234(9) 0.0104(8) -0.0010(6) 0.0048(6) 0.0030(7)
N2 0.0136(7) 0.0151(8) 0.0121(7) 0.0001(6) 0.0045(6) -0.0010(6)
C1 0.0125(10) 0.0174(11) 0.0272(13) 0.0030(9) 0.0069(9) -0.0030(9)
C2 0.0135(10) 0.0117(12) 0.0133(12) 0.0001(9) 0.0058(9) 0.0000(9)
C3 0.0103(13) 0.0126(13) 0.0211(14) -0.0012(10) 0.0037(13) -0.0006(11)
C4 0.0148(17) 0.0195(12) 0.027(2) 0.0002(15) -0.0012(15) -0.0021(13)
C5 0.0147(17) 0.0248(11) 0.0208(11) -0.0001(9) -0.0040(12) 0.0035(16)
C6 0.0227(15) 0.0232(11) 0.0155(14) 0.0019(13) 0.0022(11) 0.0044(11)
C7 0.0191(8) 0.0182(8) 0.0156(9) 0.0064(7) 0.0085(7) 0.0015(7)
C8 0.0105(9) 0.0158(10) 0.0153(11) 0.0000(8) 0.0053(8) -0.0008(8)
C9 0.0131(12) 0.0130(11) 0.0147(11) 0.0001(9) 0.0056(11) 0.0012(9)
C10 0.0191(8) 0.0182(8) 0.0156(9) 0.0064(7) 0.0085(7) 0.0015(7)
C11 0.0196(9) 0.0270(11) 0.0146(9) 0.0021(8) 0.0043(8) 0.0074(8)
C12 0.0155(8) 0.0207(10) 0.0118(9) 0.0019(7) 0.0035(7) 0.0028(7)
C13 0.0142(8) 0.0173(9) 0.0126(9) 0.0003(7) 0.0055(7) -0.0011(7)
C14 0.0190(9) 0.0276(11) 0.0170(10) 0.0006(8) 0.0056(8) 0.0075(8)
C15 0.0173(9) 0.0187(9) 0.0112(9) 0.0025(7) 0.0037(7) 0.0022(7)
C16 0.0251(10) 0.0258(10) 0.0118(9) -0.0027(8) 0.0067(8) 0.0033(8)
C17 0.0324(11) 0.0369(13) 0.0153(10) -0.0053(9) 0.0021(9) 0.0032(10)
C18 0.0141(8) 0.0147(9) 0.0133(9) -0.0007(7) 0.0058(7) -0.0006(7)
C19 0.0122(8) 0.0145(9) 0.0138(9) 0.0006(7) 0.0046(7) -0.0014(7)
C20 0.0135(8) 0.0171(9) 0.0114(8) 0.0001(7) 0.0032(7) 0.0015(7)
C21 0.0185(9) 0.0268(11) 0.0133(9) -0.0027(8) 0.0007(7) 0.0087(8)
C22 0.0140(8) 0.0159(9) 0.0127(9) 0.0000(7) 0.0044(7) -0.0011(7)
C23 0.0164(9) 0.0315(11) 0.0253(11) 0.0063(9) 0.0090(8) 0.0046(8)
C24 0.0252(10) 0.0178(10) 0.0204(10) 0.0025(8) 0.0033(8) 0.0020(8)
C25 0.0143(8) 0.0171(9) 0.0114(8) 0.0011(7) 0.0030(7) 0.0013(7)
C26 0.0267(10) 0.0210(10) 0.0169(9) -0.0065(8) 0.0091(8) -0.0060(8)
C27 0.0259(11) 0.0340(12) 0.0292(12) 0.0103(9) 0.0169(9) 0.0078(9)
C10A 0.0125(10) 0.0174(11) 0.0272(13) 0.0030(9) 0.0069(9) -0.0030(9)
C7A 0.011(7) 0.020(8) 0.031(9) -0.008(6) -0.007(7) 0.001(6)
C5A 0.0147(17) 0.0248(11) 0.0208(11) -0.0001(9) -0.0040(12) 0.0035(16)
C3A 0.017(4) 0.007(4) 0.021(5) 0.004(3) 0.011(4) 0.002(3)
C8A 0.008(6) 0.026(7) 0.015(6) -0.001(5) 0.000(5) 0.001(5)
C2A 0.017(4) 0.007(4) 0.021(5) 0.004(3) 0.011(4) 0.002(3)
C6A 0.0147(17) 0.0248(11) 0.0208(11) -0.0001(9) -0.0040(12) 0.0035(16)
C9A 0.017(4) 0.007(4) 0.021(5) 0.004(3) 0.011(4) 0.002(3)
C4A 0.0227(15) 0.0232(11) 0.0155(14) 0.0019(13) 0.0022(11) 0.0044(11)
C1A 0.040(7) 0.019(6) 0.025(7) 0.001(5) 0.020(6) 0.005(6)
Br1A 0.0231(7) 0.0223(7) 0.0249(8) -0.0002(6) 0.0085(5) -0.0026(5)

loop_
_atom_type_symbol
_atom_type_description
_atom_type_scat_dispersion_real
_atom_type_scat_dispersion_imag
_atom_type_scat_source
C C 0.0033 0.0016 'International Tables Vol C Tables 4.2.6.8 and 6.1.1.4'
H H 0.0000 0.0000 'International Tables Vol C Tables 4.2.6.8 and 6.1.1.4'
Br Br -0.2901 2.4595 'International Tables Vol C Tables 4.2.6.8 and 6.1.1.4'
N N 0.0061 0.0033 'International Tables Vol C Tables 4.2.6.8 and 6.1.1.4'
O O 0.0106 0.0060 'International Tables Vol C Tables 4.2.6.8 and 6.1.1.4'

loop_
_geom_angle_atom_site_label_1
_geom_angle_atom_site_label_2
_geom_angle_atom_site_label_3
_geom_angle
_geom_angle_site_symmetry_1
_geom_angle_site_symmetry_3
_geom_angle_publ_flag
C15 O2 C16 116.17(15) . . ?
C25 O4 C26 114.14(15) . . ?
C25 O5 C27 117.17(15) . . ?
C13 N1 C14 110.48(16) . . ?
C13 N1 H1 120.7(17) . . ?
C14 N1 H1 128.8(17) . . ?
C22 N2 C19 108.33(15) . . ?
C3 C1 H1A 119.9 . . ?
C10 C1 H1A 119.9 . . ?
C10 C1 C3 120.3(3) . . ?
C3 C2 C8 116.9(2) . . ?
C7 C2 C3 119.2(2) . . ?
C7 C2 C8 123.9(2) . . ?
C1 C3 C2 119.7(3) . . ?
C1 C3 C4 121.8(3) . . ?
C4 C3 C2 118.5(3) . . ?
C3 C4 H4 119.3 . . ?
C5 C4 C3 121.3(3) . . ?
C5 C4 H4 119.3 . . ?
C4 C5 H5 120.0 . . ?
C4 C5 C6 120.1(3) . . ?
C6 C5 H5 120.0 . . ?
C5 C6 H6 119.7 . . ?
C7 C6 C5 120.6(3) . . ?
C7 C6 H6 119.7 . . ?
C2 C7 H7 119.8 . . ?
C6 C7 C2 120.3(2) . . ?
C6 C7 H7 119.8 . . ?
C2 C8 Br1 118.39(18) . . ?
C9 C8 Br1 118.55(17) . . ?
C9 C8 C2 123.1(2) . . ?
C8 C9 C10 117.4(2) . . ?
C8 C9 C11 122.9(2) . . ?
C10 C9 C11 119.7(2) . . ?
C1 C10 C9 122.7(3) . . ?
C1 C10 H10 118.7 . . ?
C9 C10 H10 118.7 . . ?
C12 C11 C9 129.39(19) . . ?
C12 C11 C9A 122.9(4) . . ?
C14 C11 C9 123.77(18) . . ?
C14 C11 C12 106.36(17) . . ?
C14 C11 C9A 123.9(5) . . ?
C11 C12 C15 128.20(17) . . ?
C13 C12 C11 107.43(17) . . ?
C13 C12 C15 124.31(17) . . ?
N1 C13 C12 106.81(16) . . ?
N1 C13 C18 122.46(17) . . ?
C12 C13 C18 130.59(17) . . ?
N1 C14 C11 108.89(17) . . ?
N1 C14 H14 125.6 . . ?
C11 C14 H14 125.6 . . ?
O2 C15 C12 111.63(16) . . ?
O3 C15 O2 122.98(18) . . ?
O3 C15 C12 125.37(17) . . ?
O2 C16 H16A 110.4 . . ?
O2 C16 H16B 110.4 . . ?
O2 C16 C17 106.80(16) . . ?
H16A C16 H16B 108.6 . . ?
C17 C16 H16A 110.4 . . ?
C17 C16 H16B 110.4 . . ?
C16 C17 H17A 109.5 . . ?
C16 C17 H17B 109.5 . . ?
C16 C17 H17C 109.5 . . ?
H17A C17 H17B 109.5 . . ?
H17A C17 H17C 109.5 . . ?
H17B C17 H17C 109.5 . . ?
C13 C18 H18 116.9 . . ?
C19 C18 C13 126.25(17) . . ?
C19 C18 H18 116.9 . . ?
N2 C19 C20 110.83(15) . . ?
C18 C19 N2 123.21(16) . . ?
C18 C19 C20 125.95(17) . . ?
C19 C20 C21 101.70(14) . . ?
C23 C20 C19 111.32(15) . . ?
C23 C20 C21 111.48(16) . . ?
C24 C20 C19 110.86(15) . . ?
C24 C20 C21 111.87(16) . . ?
C24 C20 C23 109.45(17) . . ?
C20 C21 H21A 111.1 . . ?
C20 C21 H21B 111.1 . . ?
H21A C21 H21B 109.1 . . ?
C22 C21 C20 103.33(15) . . ?
C22 C21 H21A 111.1 . . ?
C22 C21 H21B 111.1 . . ?
N2 C22 C21 115.80(17) . . ?
N2 C22 C25 122.23(17) . . ?
C21 C22 C25 121.94(16) . . ?
C20 C23 H23A 109.5 . . ?
C20 C23 H23B 109.5 . . ?
C20 C23 H23C 109.5 . . ?
H23A C23 H23B 109.5 . . ?
H23A C23 H23C 109.5 . . ?
H23B C23 H23C 109.5 . . ?
C20 C24 H24A 109.5 . . ?
C20 C24 H24B 109.5 . . ?
C20 C24 H24C 109.5 . . ?
H24A C24 H24B 109.5 . . ?
H24A C24 H24C 109.5 . . ?
H24B C24 H24C 109.5 . . ?
O4 C25 O5 111.87(15) . . ?
O4 C25 C22 105.46(15) . . ?
O4 C25 H25 111.1 . . ?
O5 C25 C22 106.07(15) . . ?
O5 C25 H25 111.1 . . ?
C22 C25 H25 111.1 . . ?
O4 C26 H26A 109.5 . . ?
O4 C26 H26B 109.5 . . ?
O4 C26 H26C 109.5 . . ?
H26A C26 H26B 109.5 . . ?
H26A C26 H26C 109.5 . . ?
H26B C26 H26C 109.5 . . ?
O5 C27 H27A 109.5 . . ?
O5 C27 H27B 109.5 . . ?
O5 C27 H27C 109.5 . . ?
H27A C27 H27B 109.5 . . ?
H27A C27 H27C 109.5 . . ?
H27B C27 H27C 109.5 . . ?
C9A C10A H10A 118.3 . . ?
C1A C10A H10A 118.3 . . ?
C1A C10A C9A 123.4(11) . . ?
C2A C7A H7A 120.9 . . ?
C6A C7A H7A 120.9 . . ?
C6A C7A C2A 118.2(15) . . ?
C6A C5A H5A 120.5 . . ?
C4A C5A H5A 120.5 . . ?
C4A C5A C6A 119.0(18) . . ?
C4A C3A C2A 117.5(11) . . ?
C4A C3A C1A 124.6(13) . . ?
C1A C3A C2A 117.8(11) . . ?
C2A C8A Br1A 120.8(8) . . ?
C9A C8A C2A 122.1(10) . . ?
C9A C8A Br1A 117.1(7) . . ?
C7A C2A C3A 120.6(11) . . ?
C7A C2A C8A 121.1(12) . . ?
C3A C2A C8A 118.3(11) . . ?
C7A C6A C5A 121.6(17) . . ?
C7A C6A H6A 119.2 . . ?
C5A C6A H6A 119.2 . . ?
C10A C9A C11 132.1(9) . . ?
C8A C9A C11 110.4(8) . . ?
C8A C9A C10A 117.4(9) . . ?
C5A C4A C3A 121.8(15) . . ?
C5A C4A H4A 119.1 . . ?
C3A C4A H4A 119.1 . . ?
C10A C1A C3A 120.8(11) . . ?
C10A C1A H1AA 119.6 . . ?
C3A C1A H1AA 119.6 . . ?

loop_
_geom_bond_atom_site_label_1
_geom_bond_atom_site_label_2
_geom_bond_distance
_geom_bond_site_symmetry_2
_geom_bond_publ_flag
Br1 C8 1.902(2) . ?
O2 C15 1.348(2) . ?
O2 C16 1.451(2) . ?
O3 C15 1.211(2) . ?
O4 C25 1.401(2) . ?
O4 C26 1.431(2) . ?
O5 C25 1.414(2) . ?
O5 C27 1.421(2) . ?
N1 C13 1.365(2) . ?
N1 C14 1.366(2) . ?
N1 H1 0.84(3) . ?
N2 C19 1.426(2) . ?
N2 C22 1.287(2) . ?
C1 H1A 0.9500 . ?
C1 C3 1.407(3) . ?
C1 C10 1.366(3) . ?
C2 C3 1.429(4) . ?
C2 C7 1.418(3) . ?
C2 C8 1.436(3) . ?
C3 C4 1.416(4) . ?
C4 H4 0.9500 . ?
C4 C5 1.365(5) . ?
C5 H5 0.9500 . ?
C5 C6 1.414(4) . ?
C6 H6 0.9500 . ?
C6 C7 1.373(3) . ?
C7 H7 0.9500 . ?
C8 C9 1.373(3) . ?
C9 C10 1.404(4) . ?
C9 C11 1.496(3) . ?
C10 H10 0.9500 . ?
C11 C12 1.437(3) . ?
C11 C14 1.371(3) . ?
C11 C9A 1.522(10) . ?
C12 C13 1.401(3) . ?
C12 C15 1.466(3) . ?
C13 C18 1.451(2) . ?
C14 H14 0.9500 . ?
C16 H16A 0.9900 . ?
C16 H16B 0.9900 . ?
C16 C17 1.509(3) . ?
C17 H17A 0.9800 . ?
C17 H17B 0.9800 . ?
C17 H17C 0.9800 . ?
C18 H18 0.9500 . ?
C18 C19 1.342(3) . ?
C19 C20 1.536(2) . ?
C20 C21 1.544(3) . ?
C20 C23 1.534(3) . ?
C20 C24 1.531(3) . ?
C21 H21A 0.9900 . ?
C21 H21B 0.9900 . ?
C21 C22 1.498(3) . ?
C22 C25 1.500(3) . ?
C23 H23A 0.9800 . ?
C23 H23B 0.9800 . ?
C23 H23C 0.9800 . ?
C24 H24A 0.9800 . ?
C24 H24B 0.9800 . ?
C24 H24C 0.9800 . ?
C25 H25 1.0000 . ?
C26 H26A 0.9800 . ?
C26 H26B 0.9800 . ?
C26 H26C 0.9800 . ?
C27 H27A 0.9800 . ?
C27 H27B 0.9800 . ?
C27 H27C 0.9800 . ?
C10A H10A 0.9500 . ?
C10A C9A 1.394(13) . ?
C10A C1A 1.390(13) . ?
C7A H7A 0.9500 . ?
C7A C2A 1.402(14) . ?
C7A C6A 1.365(15) . ?
C5A H5A 0.9500 . ?
C5A C6A 1.418(19) . ?
C5A C4A 1.348(18) . ?
C3A C2A 1.444(14) . ?
C3A C4A 1.387(14) . ?
C3A C1A 1.402(13) . ?
C8A C2A 1.461(13) . ?
C8A C9A 1.371(12) . ?
C8A Br1A 1.881(10) . ?
C6A H6A 0.9500 . ?
C4A H4A 0.9500 . ?
C1A H1AA 0.9500 . ?

loop_
_geom_torsion_atom_site_label_1
_geom_torsion_atom_site_label_2
_geom_torsion_atom_site_label_3
_geom_torsion_atom_site_label_4
_geom_torsion
_geom_torsion_site_symmetry_1
_geom_torsion_site_symmetry_2
_geom_torsion_site_symmetry_3
_geom_torsion_site_symmetry_4
_geom_torsion_publ_flag
Br1 C8 C9 C10 178.92(17) . . . . ?
Br1 C8 C9 C11 -0.5(3) . . . . ?
N1 C13 C18 C19 -3.7(3) . . . . ?
N2 C19 C20 C21 0.06(19) . . . . ?
N2 C19 C20 C23 -118.77(18) . . . . ?
N2 C19 C20 C24 119.13(17) . . . . ?
N2 C22 C25 O4 -127.07(18) . . . . ?
N2 C22 C25 O5 114.13(19) . . . . ?
C1 C3 C4 C5 178.9(4) . . . . ?
C2 C3 C4 C5 -0.4(6) . . . . ?
C2 C8 C9 C10 -0.6(3) . . . . ?
C2 C8 C9 C11 180.0(2) . . . . ?
C3 C1 C10 C9 -0.1(4) . . . . ?
C3 C2 C7 C6 -2.0(4) . . . . ?
C3 C2 C8 Br1 179.82(16) . . . . ?
C3 C2 C8 C9 -0.7(3) . . . . ?
C3 C4 C5 C6 0.7(8) . . . . ?
C4 C5 C6 C7 -1.7(7) . . . . ?
C5 C6 C7 C2 2.3(5) . . . . ?
C7 C2 C3 C1 -178.3(2) . . . . ?
C7 C2 C3 C4 1.1(4) . . . . ?
C7 C2 C8 Br1 -0.3(3) . . . . ?
C7 C2 C8 C9 179.2(2) . . . . ?
C8 C2 C3 C1 1.6(3) . . . . ?
C8 C2 C3 C4 -179.1(3) . . . . ?
C8 C2 C7 C6 178.1(2) . . . . ?
C8 C9 C10 C1 1.0(4) . . . . ?
C8 C9 C11 C12 -77.2(3) . . . . ?
C8 C9 C11 C14 111.9(3) . . . . ?
C9 C11 C12 C13 -170.5(2) . . . . ?
C9 C11 C12 C15 12.1(4) . . . . ?
C9 C11 C14 N1 171.7(2) . . . . ?
C10 C1 C3 C2 -1.2(4) . . . . ?
C10 C1 C3 C4 179.5(3) . . . . ?
C10 C9 C11 C12 103.4(3) . . . . ?
C10 C9 C11 C14 -67.6(3) . . . . ?
C11 C9 C10 C1 -179.5(2) . . . . ?
C11 C12 C13 N1 -1.6(2) . . . . ?
C11 C12 C13 C18 174.10(19) . . . . ?
C11 C12 C15 O2 -13.4(3) . . . . ?
C11 C12 C15 O3 165.1(2) . . . . ?
C12 C11 C14 N1 -1.0(2) . . . . ?
C12 C11 C9A C10A -59.0(14) . . . . ?
C12 C11 C9A C8A 117.5(8) . . . . ?
C12 C13 C18 C19 -178.7(2) . . . . ?
C13 N1 C14 C11 0.1(2) . . . . ?
C13 C12 C15 O2 169.65(18) . . . . ?
C13 C12 C15 O3 -11.9(3) . . . . ?
C13 C18 C19 N2 -2.5(3) . . . . ?
C13 C18 C19 C20 176.40(17) . . . . ?
C14 N1 C13 C12 1.0(2) . . . . ?
C14 N1 C13 C18 -175.13(18) . . . . ?
C14 C11 C12 C13 1.6(2) . . . . ?
C14 C11 C12 C15 -175.8(2) . . . . ?
C14 C11 C9A C10A 88.1(13) . . . . ?
C14 C11 C9A C8A -95.4(9) . . . . ?
C15 O2 C16 C17 -169.34(18) . . . . ?
C15 C12 C13 N1 175.95(18) . . . . ?
C15 C12 C13 C18 -8.4(3) . . . . ?
C16 O2 C15 O3 -4.6(3) . . . . ?
C16 O2 C15 C12 173.85(16) . . . . ?
C18 C19 C20 C21 -178.93(19) . . . . ?
C18 C19 C20 C23 62.2(2) . . . . ?
C18 C19 C20 C24 -59.9(2) . . . . ?
C19 N2 C22 C21 -0.7(2) . . . . ?
C19 N2 C22 C25 -179.03(16) . . . . ?
C19 C20 C21 C22 -0.39(19) . . . . ?
C20 C21 C22 N2 0.7(2) . . . . ?
C20 C21 C22 C25 179.05(16) . . . . ?
C21 C22 C25 O4 54.7(2) . . . . ?
C21 C22 C25 O5 -64.1(2) . . . . ?
C22 N2 C19 C18 179.39(18) . . . . ?
C22 N2 C19 C20 0.4(2) . . . . ?
C23 C20 C21 C22 118.32(18) . . . . ?
C24 C20 C21 C22 -118.75(17) . . . . ?
C26 O4 C25 O5 -73.4(2) . . . . ?
C26 O4 C25 C22 171.75(16) . . . . ?
C27 O5 C25 O4 106.2(2) . . . . ?
C27 O5 C25 C22 -139.29(17) . . . . ?
C2A C7A C6A C5A 6(4) . . . . ?
C2A C3A C4A C5A -8(3) . . . . ?
C2A C3A C1A C10A 2.8(18) . . . . ?
C2A C8A C9A C11 -173.1(10) . . . . ?
C2A C8A C9A C10A 4.0(18) . . . . ?
C6A C7A C2A C3A -1(2) . . . . ?
C6A C7A C2A C8A 179.9(16) . . . . ?
C6A C5A C4A C3A 13(5) . . . . ?
C9A C11 C12 C13 153.7(5) . . . . ?
C9A C11 C12 C15 -23.7(6) . . . . ?
C9A C11 C14 N1 -152.7(5) . . . . ?
C9A C10A C1A C3A 0(2) . . . . ?
C9A C8A C2A C7A 178.0(13) . . . . ?
C9A C8A C2A C3A -1.2(18) . . . . ?
C4A C5A C6A C7A -13(5) . . . . ?
C4A C3A C2A C7A 2(2) . . . . ?
C4A C3A C2A C8A -179.3(13) . . . . ?
C4A C3A C1A C10A 179.6(14) . . . . ?
C1A C10A C9A C11 172.8(11) . . . . ?
C1A C10A C9A C8A -3.5(19) . . . . ?
C1A C3A C2A C7A 178.6(12) . . . . ?
C1A C3A C2A C8A -2.2(17) . . . . ?
C1A C3A C4A C5A 175(2) . . . . ?
Br1A C8A C2A C7A -1.5(17) . . . . ?
Br1A C8A C2A C3A 179.4(9) . . . . ?
Br1A C8A C9A C11 6.4(12) . . . . ?
Br1A C8A C9A C10A -176.6(9) . . . . ?
